data_2000054
loop_
_publ_author_name
'Averbuch-Pouchot, M.-T.'
'Durif, A.'
'Renard, A.'
'Kotera, M.'
'Lhomme, J.'

_publ_section_title
;
(3S,2R)-3-Hydroxy-2-hydroxymethyl-7,9-diazaspiro[4.5]decane-6,8,10-trione
;
_journal_issue 3
_journal_name_full 'Acta Crystallographica Section E'
_journal_page_first o256
_journal_page_last o258
_journal_paper_doi 10.1107/S1600536802002337
_journal_volume 58
_journal_year 2002
_chemical_formula_sum 'C9 H12 N2 O5'
_chemical_melting_point 487
_space_group_IT_number 4
_symmetry_cell_setting monoclinic
_symmetry_space_group_name_Hall 'P 2yb'
_symmetry_space_group_name_H-M 'P 1 21 1'
_cell_angle_alpha 90
_cell_angle_beta 108.07(2)
_cell_angle_gamma 90
_cell_formula_units_Z 2
_cell_length_a 7.467(2)
_cell_length_b 6.802(1)
_cell_length_c 9.673(3)
_cell_volume 467.065
_diffrn_ambient_temperature 293.0
_exptl_crystal_colour colorless
_exptl_crystal_density_diffrn 1.623
_refine_ls_R_factor_gt 0.0386
_refine_ls_wR_factor_gt 0.0386
_cod_original_sg_symbol_H-M 'P 21'
_cod_database_code 2000054

loop_
_symmetry_equiv_pos_site_id
_symmetry_equiv_pos_as_xyz
1 x,y,z
2 -x,1/2+y,-z

loop_
_atom_site_label
_atom_site_type_symbol
_atom_site_fract_x
_atom_site_fract_y
_atom_site_fract_z
O1 O 0.7824(1) 0.35380 0.6125(1)
O2 O 0.5675(2) -0.2227(2) 0.7783(2)
O3 O -0.0661(2) -0.2172(2) 0.6421(1)
O4 O 0.2232(2) 0.3681(2) 0.7248(2)
O5 O 0.7784(2) 0.5336(2) 1.0048(1)
N1 N 0.2531(2) -0.2161(2) 0.7162(1)
N2 N 0.0841(2) 0.0764(2) 0.6633(1)
C1 C 0.5145(2) 0.1639(2) 0.6213(1)
C2 C 0.6546(2) 0.3235(2) 0.6934(1)
C3 C 0.7449(2) 0.2422(2) 0.8470(1)
C4 C 0.5742(2) 0.1718(2) 0.8875(1)
C5 C 0.4305(2) 0.0959(2) 0.7430(1)
C6 C 0.4234(2) -0.1261(2) 0.7470(2)
C7 C 0.0810(2) -0.1249(2) 0.6717(1)
C8 C 0.2408(2) 0.1914(2) 0.7133(2)
C9 C 0.8744(2) 0.3826(3) 0.9555(1)
H1 H 0.41860 0.21480 0.54000
H2 H 0.57610 0.05780 0.59080
H3 H 0.58960 0.44230 0.69790
H4 H 0.83820 0.44520 0.63660
H5 H 0.81680 0.12980 0.83940
H6 H 0.60880 0.06870 0.95690
H7 H 0.52130 0.27720 0.92630
H8 H 0.25800 -0.34280 0.71910
H9 H -0.02120 0.13520 0.64830
H10 H 0.95710 0.44210 0.91040
H11 H 0.94570 0.30870 1.03740
H12 H 0.72030 0.59780 0.93430

loop_
_atom_type_symbol
_atom_type_radius_bond
C 0.68
H 0.23
N 0.68
O 0.68
